data_7047553
loop_
_publ_author_name
'Wang, Hongfeng'
'Bald\'e, Ch\'erif'
'Grosjean, Arnaud'
'Desplanches, C\'edric'
'Guionneau, Philippe'
'Chastanet, Guillaume'

_publ_section_title
;
 Seven-coordinated iron(ii) spin-crossover molecules: some learning from
 iron substitution in
 [Fe<sub>x</sub>Mn<sub>1-x</sub>(L<sub>222</sub>N<sub>3</sub>O<sub>2</sub>)(CN)<sub>2</sub>]&#x00B7;H<sub>2</sub>O
 solid solutions.
;
_journal_issue 41
_journal_name_full 'Dalton transactions (Cambridge, England : 2003)'
_journal_page_first 14741
_journal_page_last 14750
_journal_paper_doi 10.1039/c8dt02517g
_journal_volume 47
_journal_year 2018
_chemical_formula_moiety 'C17 H21 Mn N5 O2, H2 O'
_chemical_formula_sum 'C17 H23 Mn N5 O3'
_chemical_formula_weight 400.34
_space_group_crystal_system monoclinic
_space_group_IT_number 15
_space_group_name_Hall '-C 2yc'
_space_group_name_H-M_alt 'C 1 2/c 1'
_symmetry_space_group_name_Hall '-C 2yc'
_symmetry_space_group_name_H-M 'C 1 2/c 1'
_atom_sites_solution_hydrogens mixed
_atom_sites_solution_primary dual
_audit_creation_date 2018-08-02
_audit_creation_method
;
Olex2 1.2
(compiled 2018.05.29 svn.r3508 for OlexSys, GUI svn.r5506)
;
_audit_update_record
;
2018-08-31 deposited with the CCDC.
2018-09-13 downloaded from the CCDC.
;
_cell_angle_alpha 90
_cell_angle_beta 116.59(3)
_cell_angle_gamma 90
_cell_formula_units_Z 4
_cell_length_a 17.093(3)
_cell_length_b 11.990(2)
_cell_length_c 10.330(2)
_cell_measurement_reflns_used 85487
_cell_measurement_temperature 120(2)
_cell_measurement_theta_max 30.03
_cell_measurement_theta_min 1.00
_cell_volume 1893.2(8)
_computing_cell_refinement 'DENZO-SMN (Otwinowski & Minor, 1997)'
_computing_data_collection 'KappaCCD Server Software (Nonius, 1997)'
_computing_data_reduction DENZO-SMN
_computing_molecular_graphics 'Olex2 (Dolomanov et al., 2009)'
_computing_publication_material 'Olex2 (Dolomanov et al., 2009)'
_computing_structure_refinement 'ShelXL (Sheldrick, 2015)'
_computing_structure_solution 'ShelXT (Sheldrick, 2015)'
_diffrn_ambient_temperature 120(2)
_diffrn_measured_fraction_theta_full 0.989
_diffrn_measured_fraction_theta_max 0.992
_diffrn_measurement_device_type 'Bruker-Nonius K-CCD'
_diffrn_measurement_method '\f scans, and \w scans with \k'
_diffrn_radiation_monochromator graphite
_diffrn_radiation_type MoK\a
_diffrn_radiation_wavelength 0.71073
_diffrn_reflns_av_R_equivalents 0.0193
_diffrn_reflns_av_unetI/netI 0.0192
_diffrn_reflns_Laue_measured_fraction_full 0.989
_diffrn_reflns_Laue_measured_fraction_max 0.992
_diffrn_reflns_limit_h_max 24
_diffrn_reflns_limit_h_min -24
_diffrn_reflns_limit_k_max 16
_diffrn_reflns_limit_k_min -16
_diffrn_reflns_limit_l_max 14
_diffrn_reflns_limit_l_min -14
_diffrn_reflns_number 8979
_diffrn_reflns_point_group_measured_fraction_full 0.989
_diffrn_reflns_point_group_measured_fraction_max 0.992
_diffrn_reflns_theta_full 25.242
_diffrn_reflns_theta_max 30.042
_diffrn_reflns_theta_min 3.398
_diffrn_source 'fine-focus sealed tube'
_diffrn_standards_number 0
_exptl_absorpt_coefficient_mu 0.724
_exptl_absorpt_correction_T_max 0.8401
_exptl_absorpt_correction_T_min 0.8401
_exptl_absorpt_correction_type empirical
_exptl_absorpt_process_details scalepack
_exptl_crystal_colour brown
_exptl_crystal_colour_primary brown
_exptl_crystal_density_diffrn 1.405
_exptl_crystal_density_method 'not measured'
_exptl_crystal_description cube
_exptl_crystal_F_000 836
_exptl_crystal_size_max 0.45
_exptl_crystal_size_mid 0.25
_exptl_crystal_size_min 0.25
_refine_diff_density_max 0.400
_refine_diff_density_min -0.440
_refine_diff_density_rms 0.054
_refine_ls_extinction_method none
_refine_ls_goodness_of_fit_ref 1.082
_refine_ls_hydrogen_treatment constr
_refine_ls_matrix_type full
_refine_ls_number_parameters 151
_refine_ls_number_reflns 2754
_refine_ls_number_restraints 0
_refine_ls_restrained_S_all 1.082
_refine_ls_R_factor_all 0.0341
_refine_ls_R_factor_gt 0.0319
_refine_ls_shift/su_max 0.001
_refine_ls_shift/su_mean 0.000
_refine_ls_structure_factor_coef Fsqd
_refine_ls_weighting_details 'w=1/[\s^2^(Fo^2^)+(0.0312P)^2^+2.4430P] where P=(Fo^2^+2Fc^2^)/3'
_refine_ls_weighting_scheme calc
_refine_ls_wR_factor_gt 0.0805
_refine_ls_wR_factor_ref 0.0823
_reflns_Friedel_coverage 0.000
_reflns_number_gt 2611
_reflns_number_total 2754
_reflns_threshold_expression 'I > 2\s(I)'
_cod_data_source_file c8dt02517g2.cif
_cod_data_source_block C2c
_cod_depositor_comments 'Adding full bibliography for 7047551--7047555.cif.'
_cod_original_cell_volume 1893.1(8)
_cod_database_code 7047553
_shelx_shelxl_version_number 2018/1
_shelx_space_group_comment
;
The symmetry employed for this shelxl refinement is uniquely defined
by the following loop, which should always be used as a source of
symmetry information in preference to the above space-group names.
They are only intended as comments.
;
_shelx_estimated_absorpt_t_max 0.840
_shelx_estimated_absorpt_t_min 0.737
_olex2_refinement_description
;
1. Fixed Uiso
 At 1.2 times of:
  All C(H) groups, All C(H,H) groups, All C(H,H,H,H) groups
 At 1.5 times of:
  All C(H,H,H) groups, All O(H,H) groups
2. Others
 Sof(H00f)=Sof(H00g)=Sof(C0AA)=Sof(H0Aa)=Sof(H0Ab)=Sof(O0)=Sof(C1)=Sof(H1a)=
 Sof(H1b)=1-FVAR(1)
 Sof(O002)=Sof(H00d)=Sof(H00e)=Sof(C00E)=Sof(H00j)=Sof(H00k)=Sof(C1A)=
 Sof(H1Aa)=Sof(H1Ab)=FVAR(1)
 Fixed Sof: O00D(0.5) H00l(0.5) H00m(0.5)
3.a Free rotating group:
 O00D(H00l,H00m)
3.b Secondary CH2 refined with riding coordinates:
 C00A(H00d,H00e), C00A(H00f,H00g), C00E(H00j,H00k), C0AA(H0Aa,H0Ab), C1(H1a,
 H1b), C1A(H1Aa,H1Ab)
3.c Aromatic/amide H refined with riding coordinates:
 C00B(H00h), C00C(H00i)
3.d Idealised Me refined as rotating group:
 C006(H00a,H00b,H00c)
;
_olex2_submission_special_instructions 'No special instructions were received'

loop_
_space_group_symop_operation_xyz
'x, y, z'
'-x, y, -z+1/2'
'x+1/2, y+1/2, z'
'-x+1/2, y+1/2, -z+1/2'
'-x, -y, -z'
'x, -y, z-1/2'
'-x+1/2, -y+1/2, -z'
'x+1/2, -y+1/2, z-1/2'

loop_
_atom_site_label
_atom_site_type_symbol
_atom_site_fract_x
_atom_site_fract_y
_atom_site_fract_z
_atom_site_U_iso_or_equiv
_atom_site_adp_type
_atom_site_occupancy
_atom_site_site_symmetry_order
_atom_site_calc_flag
_atom_site_refinement_flags_posn
_atom_site_refinement_flags_adp
_atom_site_refinement_flags_occupancy
_atom_site_disorder_assembly
_atom_site_disorder_group
Mn01 Mn 1.000000 0.73121(2) 0.250000 0.01743(8) Uani 1 2 d S T P . .
O002 O 0.9434(2) 0.5779(3) 0.1017(4) 0.0286(6) Uani 0.759(6) 1 d . . . A 1
N003 N 1.000000 0.91593(12) 0.250000 0.0212(3) Uani 1 2 d S T P A .
N004 N 0.89963(8) 0.79295(9) 0.03062(12) 0.0247(2) Uani 1 1 d . . . . .
N005 N 0.84625(10) 0.71077(13) 0.37505(19) 0.0444(4) Uani 1 1 d . . . . .
C006 C 0.83106(13) 0.95314(14) -0.13485(17) 0.0411(4) Uani 1 1 d . . . . .
H00A H 0.786358 0.995996 -0.121571 0.062 Uiso 1 1 calc GR . . . .
H00B H 0.802706 0.896358 -0.209670 0.062 Uiso 1 1 calc GR . . . .
H00C H 0.865230 1.003412 -0.164673 0.062 Uiso 1 1 calc GR . . . .
C007 C 0.89045(10) 0.89764(11) 0.00471(14) 0.0263(3) Uani 1 1 d . . . . .
C008 C 0.94652(10) 0.97069(10) 0.13021(14) 0.0261(3) Uani 1 1 d . . . . .
C009 C 0.89571(10) 0.71646(12) 0.32856(18) 0.0305(3) Uani 1 1 d . . . . .
C00A C 0.85279(12) 0.70677(13) -0.07642(17) 0.0369(4) Uani 1 1 d . . . . .
H00D H 0.880166 0.696893 -0.142237 0.044 Uiso 0.759(6) 1 calc R . . A 1
H00E H 0.791272 0.729987 -0.135140 0.044 Uiso 0.759(6) 1 calc R . . A 1
H00F H 0.851236 0.727793 -0.170221 0.044 Uiso 0.241(6) 1 calc R . . A 2
H00G H 0.791665 0.703128 -0.090272 0.044 Uiso 0.241(6) 1 calc R . . A 2
C00B C 0.94471(15) 1.08679(12) 0.12596(17) 0.0453(5) Uani 1 1 d . . . . .
H00H H 0.906757 1.125658 0.040671 0.054 Uiso 1 1 calc R . . . .
C00C C 1.000000 1.14381(18) 0.250000 0.0604(10) Uani 1 2 d S T P . .
H00I H 0.999999 1.223040 0.250000 0.072 Uiso 1 2 calc RS T P . .
O00D O 0.7775(2) 0.6694(2) 0.5693(3) 0.0507(7) Uani 0.5 1 d . . . B -1
H00L H 0.786248 0.682317 0.495930 0.076 Uiso 0.5 1 d G . . B -1
H00M H 0.737951 0.712693 0.568273 0.076 Uiso 0.5 1 d G . . B -1
C00E C 0.85528(14) 0.59991(16) -0.0026(3) 0.0305(6) Uani 0.759(6) 1 d . . . A 1
H00J H 0.817008 0.604532 0.046190 0.037 Uiso 0.759(6) 1 calc R . . A 1
H00K H 0.833757 0.538679 -0.074382 0.037 Uiso 0.759(6) 1 calc R . . A 1
C0AA C 0.8928(4) 0.5964(4) -0.0343(6) 0.0224(16) Uani 0.241(6) 1 d . . . A 2
H0AA H 0.941997 0.590523 -0.059783 0.027 Uiso 0.241(6) 1 calc R . . A 2
H0AB H 0.849063 0.538983 -0.090052 0.027 Uiso 0.241(6) 1 calc R . . A 2
O0 O 0.9255(7) 0.5736(9) 0.1216(10) 0.0182(14) Uani 0.241(6) 1 d . . . A 2
C1 C 0.9787(4) 0.4781(5) 0.1698(6) 0.0157(12) Uiso 0.241(6) 1 d . . . A 2
H1A H 1.023515 0.479057 0.133902 0.019 Uiso 0.241(6) 1 calc R . . A 2
H1B H 0.942675 0.410027 0.132683 0.019 Uiso 0.241(6) 1 calc R . . A 2
C1A C 0.9528(2) 0.48064(19) 0.1896(4) 0.0542(10) Uani 0.759(6) 1 d . . . A 1
H1AA H 0.941383 0.412082 0.130476 0.065 Uiso 0.759(6) 1 calc R . . A 1
H1AB H 0.910915 0.483657 0.231537 0.065 Uiso 0.759(6) 1 calc R . . A 1

loop_
_atom_site_aniso_label
_atom_site_aniso_U_11
_atom_site_aniso_U_22
_atom_site_aniso_U_33
_atom_site_aniso_U_23
_atom_site_aniso_U_13
_atom_site_aniso_U_12
Mn01 0.02156(13) 0.01239(12) 0.02166(13) 0.000 0.01265(10) 0.000
O002 0.0218(10) 0.0150(7) 0.0413(17) -0.0038(10) 0.0073(8) -0.0014(7)
N003 0.0334(8) 0.0137(6) 0.0201(7) 0.000 0.0153(6) 0.000
N004 0.0324(6) 0.0175(5) 0.0228(5) -0.0013(4) 0.0110(4) 0.0011(4)
N005 0.0454(8) 0.0424(8) 0.0651(10) -0.0268(7) 0.0423(8) -0.0184(6)
C006 0.0549(10) 0.0244(7) 0.0279(7) 0.0047(5) 0.0041(7) 0.0036(7)
C007 0.0376(7) 0.0187(6) 0.0220(6) 0.0010(4) 0.0126(5) 0.0019(5)
C008 0.0457(8) 0.0146(5) 0.0207(6) 0.0011(4) 0.0173(6) 0.0010(5)
C009 0.0328(7) 0.0237(6) 0.0437(8) -0.0089(6) 0.0250(6) -0.0045(5)
C00A 0.0456(9) 0.0203(6) 0.0298(7) -0.0046(5) 0.0032(6) -0.0001(6)
C00B 0.0872(14) 0.0148(6) 0.0238(7) 0.0035(5) 0.0158(8) 0.0029(7)
C00C 0.121(3) 0.0106(9) 0.0291(11) 0.000 0.0148(14) 0.000
O00D 0.0689(18) 0.0524(16) 0.0572(16) 0.0238(13) 0.0518(15) 0.0289(14)
C00E 0.0222(9) 0.0202(8) 0.0398(11) -0.0018(7) 0.0056(8) -0.0019(6)
C0AA 0.027(3) 0.020(2) 0.017(2) -0.0051(17) 0.006(2) 0.0002(19)
O0 0.032(4) 0.012(2) 0.0137(18) 0.0005(13) 0.014(2) 0.000(3)
C1A 0.0306(13) 0.0132(9) 0.082(2) 0.0078(10) -0.0072(13) -0.0050(9)

loop_
_atom_type_symbol
_atom_type_description
_atom_type_scat_dispersion_real
_atom_type_scat_dispersion_imag
_atom_type_scat_source
C C 0.0033 0.0016 'International Tables Vol C Tables 4.2.6.8 and 6.1.1.4'
H H 0.0000 0.0000 'International Tables Vol C Tables 4.2.6.8 and 6.1.1.4'
Mn Mn 0.3368 0.7283 'International Tables Vol C Tables 4.2.6.8 and 6.1.1.4'
N N 0.0061 0.0033 'International Tables Vol C Tables 4.2.6.8 and 6.1.1.4'
O O 0.0106 0.0060 'International Tables Vol C Tables 4.2.6.8 and 6.1.1.4'

loop_
_geom_angle_atom_site_label_1
_geom_angle_atom_site_label_2
_geom_angle_atom_site_label_3
_geom_angle
_geom_angle_site_symmetry_1
_geom_angle_site_symmetry_3
O002 Mn01 O002 74.54(18) 2_755 .
O002 Mn01 O0 72.08(17) . 2_755
O002 Mn01 O0 10.89(15) 2_755 2_755
N003 Mn01 O002 142.73(9) . .
N003 Mn01 O002 142.73(9) . 2_755
N003 Mn01 N004 70.95(3) . .
N003 Mn01 N004 70.95(3) . 2_755
N003 Mn01 C009 94.47(4) . .
N003 Mn01 C009 94.47(4) . 2_755
N003 Mn01 O0 144.1(3) . 2_755
N003 Mn01 O0 144.1(3) . .
N004 Mn01 O002 72.07(10) 2_755 2_755
N004 Mn01 O002 145.82(10) . 2_755
N004 Mn01 O002 145.82(10) 2_755 .
N004 Mn01 O002 72.07(10) . .
N004 Mn01 N004 141.91(6) . 2_755
N004 Mn01 C009 91.07(6) 2_755 2_755
N004 Mn01 C009 91.07(6) . .
N004 Mn01 C009 91.84(5) 2_755 .
N004 Mn01 C009 91.84(5) . 2_755
N004 Mn01 O0 144.0(2) . 2_755
N004 Mn01 O0 73.7(2) 2_755 2_755
N004 Mn01 O0 144.0(2) 2_755 .
N004 Mn01 O0 73.7(2) . .
C009 Mn01 O002 90.71(8) 2_755 2_755
C009 Mn01 O002 82.17(9) . 2_755
C009 Mn01 O002 82.17(9) 2_755 .
C009 Mn01 O002 90.71(8) . .
C009 Mn01 C009 171.07(7) . 2_755
C009 Mn01 O0 92.84(18) . 2_755
C009 Mn01 O0 79.88(18) 2_755 2_755
C009 Mn01 O0 92.84(18) 2_755 .
C009 Mn01 O0 79.88(18) . .
C00E O002 Mn01 109.9(2) . .
C00E O002 C1A 114.0(3) . .
C1A O002 Mn01 109.3(3) . .
C008 N003 Mn01 119.43(8) 2_755 .
C008 N003 Mn01 119.43(8) . .
C008 N003 C008 121.14(16) 2_755 .
C007 N004 Mn01 119.78(10) . .
C007 N004 C00A 124.13(13) . .
C00A N004 Mn01 115.98(9) . .
N004 C007 C006 127.22(13) . .
N004 C007 C008 114.89(12) . .
C006 C007 C008 117.89(12) . .
N003 C008 C007 114.88(12) . .
N003 C008 C00B 121.11(14) . .
C00B C008 C007 124.01(13) . .
N005 C009 Mn01 176.48(15) . .
N004 C00A C00E 109.99(14) . .
N004 C00A C0AA 112.9(2) . .
C00C C00B C008 117.90(15) . .
C00B C00C C00B 120.9(2) 2_755 .
O002 C00E C00A 109.0(2) . .
C00A C0AA O0 113.0(6) . .
C0AA O0 Mn01 108.3(5) . .
C1 O0 Mn01 110.9(7) . .
C1 O0 C0AA 114.0(7) . .
O002 C1A C1A 107.0(3) . 2_755

loop_
_geom_bond_atom_site_label_1
_geom_bond_atom_site_label_2
_geom_bond_distance
_geom_bond_site_symmetry_2
Mn01 O002 2.310(4) .
Mn01 O002 2.310(4) 2_755
Mn01 N003 2.2147(15) .
Mn01 N004 2.2686(15) 2_755
Mn01 N004 2.2685(15) .
Mn01 C009 2.2721(15) 2_755
Mn01 C009 2.2721(15) .
Mn01 O0 2.332(10) 2_755
Mn01 O0 2.332(10) .
O002 C00E 1.430(4) .
O002 C1A 1.442(5) .
N003 C008 1.3362(16) 2_755
N003 C008 1.3362(16) .
N004 C007 1.2783(17) .
N004 C00A 1.4625(18) .
N005 C009 1.146(2) .
C006 C007 1.497(2) .
C007 C008 1.5013(19) .
C008 C00B 1.3927(19) .
C00A C00E 1.482(3) .
C00A C0AA 1.463(6) .
C00B C00C 1.385(2) .
C0AA O0 1.474(10) .
O0 C1 1.407(12) .
C1 C1 1.481(11) 2_755
C1A C1A 1.535(5) 2_755
